data_7063038
loop_
_publ_author_name
'Khan, Umair Ahmed'
'Choudhary, M. Iqbal'
'Yousuf, Sammer'

_publ_section_title
;
 Synthesis of halogenated benzimidazolyl-C-nucleosides and their activity
 against Leishmania major and Leishmania tropica
;
_journal_issue 13
_journal_name_full 'New Journal of Chemistry'
_journal_page_first 5605
_journal_page_last 5612
_journal_paper_doi 10.1039/D4NJ00035H
_journal_volume 48
_journal_year 2024
_chemical_absolute_configuration rm
_chemical_formula_moiety 'C18 H22 N2 O5'
_chemical_formula_sum 'C18 H22 N2 O5'
_chemical_formula_weight 346.37
_space_group_crystal_system monoclinic
_space_group_IT_number 4
_space_group_name_Hall 'P 2yb'
_space_group_name_H-M_alt 'P 1 21 1'
_atom_sites_solution_hydrogens mixed
_audit_creation_method SHELXL-2018/3
_audit_update_record
;
2023-09-20 deposited with the CCDC.	2024-02-16 downloaded from the CCDC.
;
_cell_angle_alpha 90
_cell_angle_beta 94.298(4)
_cell_angle_gamma 90
_cell_formula_units_Z 4
_cell_length_a 9.9303(7)
_cell_length_b 17.9109(12)
_cell_length_c 10.1057(7)
_cell_measurement_reflns_used 9413
_cell_measurement_temperature 100(2)
_cell_measurement_theta_max 68.14
_cell_measurement_theta_min 4.94
_cell_volume 1792.4(2)
_computing_cell_refinement 'Bruker SAINT'
_computing_data_collection 'Bruker APEX2'
_computing_data_reduction 'Bruker SAINT'
_computing_molecular_graphics 'Bruker SHELXTL'
_computing_publication_material 'Bruker SHELXTL'
_computing_structure_refinement 'SHELXL-2018/3 (Sheldrick, 2018)'
_computing_structure_solution 'SHELXT 2014/5 (Sheldrick, 2014)'
_diffrn_ambient_temperature 100(2)
_diffrn_measured_fraction_theta_full 0.999
_diffrn_measured_fraction_theta_max 0.998
_diffrn_measurement_device_type 'Bruker APEX-II CCD'
_diffrn_measurement_method '\f and \w scans'
_diffrn_radiation_type CuK\a
_diffrn_radiation_wavelength 1.54178
_diffrn_reflns_av_R_equivalents 0.0799
_diffrn_reflns_av_unetI/netI 0.0464
_diffrn_reflns_Laue_measured_fraction_full 0.999
_diffrn_reflns_Laue_measured_fraction_max 0.998
_diffrn_reflns_limit_h_max 11
_diffrn_reflns_limit_h_min -11
_diffrn_reflns_limit_k_max 21
_diffrn_reflns_limit_k_min -21
_diffrn_reflns_limit_l_max 12
_diffrn_reflns_limit_l_min -12
_diffrn_reflns_number 41507
_diffrn_reflns_point_group_measured_fraction_full 0.998
_diffrn_reflns_point_group_measured_fraction_max 0.996
_diffrn_reflns_theta_full 67.679
_diffrn_reflns_theta_max 68.288
_diffrn_reflns_theta_min 4.387
_exptl_absorpt_coefficient_mu 0.781
_exptl_absorpt_correction_T_max 0.977
_exptl_absorpt_correction_T_min 0.919
_exptl_absorpt_correction_type multi-scan
_exptl_crystal_colour colourless
_exptl_crystal_density_diffrn 1.284
_exptl_crystal_description BLOCK
_exptl_crystal_F_000 736
_exptl_crystal_size_max 0.110
_exptl_crystal_size_mid 0.100
_exptl_crystal_size_min 0.030
_refine_diff_density_max 0.179
_refine_diff_density_min -0.249
_refine_diff_density_rms 0.052
_refine_ls_abs_structure_details
;
 Refined as an inversion twin.
;
_refine_ls_abs_structure_Flack 0.27(19)
_refine_ls_extinction_method none
_refine_ls_goodness_of_fit_ref 1.064
_refine_ls_hydrogen_treatment mixed
_refine_ls_matrix_type full
_refine_ls_number_parameters 464
_refine_ls_number_reflns 6527
_refine_ls_number_restraints 1
_refine_ls_restrained_S_all 1.064
_refine_ls_R_factor_all 0.0443
_refine_ls_R_factor_gt 0.0374
_refine_ls_shift/su_max 0.000
_refine_ls_shift/su_mean 0.000
_refine_ls_structure_factor_coef Fsqd
_refine_ls_weighting_details 'w=1/[\s^2^(Fo^2^)+(0.0378P)^2^+0.5803P] where P=(Fo^2^+2Fc^2^)/3'
_refine_ls_weighting_scheme calc
_refine_ls_wR_factor_gt 0.0858
_refine_ls_wR_factor_ref 0.0899
_reflns_Friedel_coverage 0.928
_reflns_Friedel_fraction_full 0.996
_reflns_Friedel_fraction_max 0.993
_reflns_number_gt 5930
_reflns_number_total 6527
_reflns_threshold_expression 'I > 2\s(I)'
_cod_data_source_file d4nj00035h2.cif
_cod_data_source_block UKGALH_0ma
_cod_depositor_comments
;
Adding full bibliography for 7063036--7063039.cif.

2024-11-08
Z value and formula fixed to values more according to usual
chemical conventions.                 miguel
;
_cod_original_formula_sum 'C36 H44 N4 O10'
_cod_original_formula_weight 692.75
_cod_original_formula_moiety 'C36 H44 N4 O10'
_cod_original_formula_units_Z 2
_cod_original_sg_symbol_H-M 'P 21'
_cod_database_code 7063038
_shelx_shelxl_version_number 2018/3
_shelx_space_group_comment
;
The symmetry employed for this shelxl refinement is uniquely defined
by the following loop, which should always be used as a source of
symmetry information in preference to the above space-group names.
They are only intended as comments.
;
_shelx_estimated_absorpt_t_min 0.919
_shelx_estimated_absorpt_t_max 0.977

loop_
_space_group_symop_operation_xyz
'x, y, z'
'-x, y+1/2, -z'

loop_
_atom_site_label
_atom_site_type_symbol
_atom_site_fract_x
_atom_site_fract_y
_atom_site_fract_z
_atom_site_U_iso_or_equiv
_atom_site_adp_type
_atom_site_occupancy
_atom_site_site_symmetry_order
_atom_site_calc_flag
_atom_site_refinement_flags_posn
_atom_site_refinement_flags_adp
_atom_site_refinement_flags_occupancy
_atom_site_disorder_assembly
_atom_site_disorder_group
O1 O 0.7756(2) 0.59206(12) 0.3539(2) 0.0276(5) Uani 1 1 d . . . . .
O2 O 0.5439(2) 0.61053(12) 0.34444(19) 0.0227(5) Uani 1 1 d . . . . .
O3 O 0.7987(2) 0.67615(12) 0.5215(2) 0.0229(5) Uani 1 1 d . . . . .
O4 O 0.5078(2) 0.78342(12) 0.3994(2) 0.0224(5) Uani 1 1 d . . . . .
O5 O 0.3580(2) 0.70557(12) 0.4851(2) 0.0241(5) Uani 1 1 d . . . . .
O6 O 0.3339(2) 0.28395(11) 0.9515(2) 0.0215(5) Uani 1 1 d . . . . .
O7 O 0.4212(2) 0.40033(11) 0.90450(19) 0.0195(4) Uani 1 1 d . . . . .
O8 O 0.6328(2) 0.49940(11) 1.0219(2) 0.0234(5) Uani 1 1 d . . . . .
O9 O 0.7310(2) 0.38843(11) 0.9819(2) 0.0214(5) Uani 1 1 d . . . . .
O10 O 0.4750(2) 0.28349(11) 1.13906(19) 0.0191(4) Uani 1 1 d . . . . .
N1 N 0.3278(3) 0.52677(14) 0.3768(2) 0.0200(5) Uani 1 1 d . . . . .
H1 H 0.333968 0.543322 0.295449 0.024 Uiso 1 1 calc R U . . .
N2 N 0.3731(3) 0.51433(14) 0.5959(2) 0.0203(5) Uani 1 1 d . . . . .
N3 N 0.2868(3) 0.55029(14) 1.0876(2) 0.0198(5) Uani 1 1 d . . . . .
N4 N 0.3353(3) 0.54148(14) 0.8761(3) 0.0189(5) Uani 1 1 d . . . . .
C1 C 0.9924(4) 0.6528(2) 0.3937(4) 0.0354(8) Uani 1 1 d . . . . .
H1A H 1.056456 0.672394 0.463634 0.053 Uiso 1 1 calc R U . . .
H1B H 0.962807 0.693330 0.333124 0.053 Uiso 1 1 calc R U . . .
H1C H 1.036334 0.613827 0.344194 0.053 Uiso 1 1 calc R U . . .
C2 C 0.8710(3) 0.62009(17) 0.4556(3) 0.0239(7) Uani 1 1 d . . . . .
C3 C 0.6698(3) 0.64426(18) 0.3274(3) 0.0238(7) Uani 1 1 d . . . . .
H3 H 0.671277 0.662589 0.234077 0.029 Uiso 1 1 calc R U . . .
C4 C 0.5177(3) 0.60306(16) 0.4811(3) 0.0198(6) Uani 1 1 d . . . . .
H4 H 0.599899 0.582185 0.531074 0.024 Uiso 1 1 calc R U . . .
C5 C 0.4045(3) 0.54816(16) 0.4868(3) 0.0185(6) Uani 1 1 d . . . . .
C6 C 0.2381(3) 0.47393(16) 0.4171(3) 0.0199(6) Uani 1 1 d . . . . .
C7 C 0.1382(3) 0.43215(18) 0.3468(3) 0.0267(7) Uani 1 1 d . . . . .
H7 H 0.120450 0.437360 0.253603 0.032 Uiso 1 1 calc R U . . .
C8 C 0.0662(3) 0.38267(18) 0.4197(4) 0.0287(7) Uani 1 1 d . . . . .
H8 H -0.002740 0.353096 0.375591 0.034 Uiso 1 1 calc R U . . .
C9 C 0.9093(4) 0.55874(19) 0.5528(4) 0.0312(8) Uani 1 1 d . . . . .
H9A H 0.964931 0.579335 0.628255 0.047 Uiso 1 1 calc R U . . .
H9B H 0.960490 0.520330 0.509092 0.047 Uiso 1 1 calc R U . . .
H9C H 0.827325 0.536544 0.584287 0.047 Uiso 1 1 calc R U . . .
C10 C 0.4874(3) 0.68006(16) 0.5383(3) 0.0210(7) Uani 1 1 d . . . . .
H10 H 0.490607 0.677836 0.637313 0.025 Uiso 1 1 calc R U . . .
C11 C 0.5879(3) 0.73949(16) 0.4931(3) 0.0198(6) Uani 1 1 d . . . . .
H11 H 0.621796 0.771001 0.570216 0.024 Uiso 1 1 calc R U . . .
C12 C 0.7050(3) 0.70869(17) 0.4234(3) 0.0216(6) Uani 1 1 d . . . . .
H12 H 0.749838 0.749773 0.376140 0.026 Uiso 1 1 calc R U . . .
C13 C 0.3728(3) 0.78026(18) 0.4380(3) 0.0232(7) Uani 1 1 d . . . . .
C14 C 0.2786(4) 0.7919(2) 0.3178(3) 0.0306(8) Uani 1 1 d . . . . .
H14A H 0.185199 0.788228 0.342194 0.046 Uiso 1 1 calc R U . . .
H14B H 0.294943 0.753646 0.251499 0.046 Uiso 1 1 calc R U . . .
H14C H 0.293857 0.841461 0.280625 0.046 Uiso 1 1 calc R U . . .
C15 C 0.3527(4) 0.8364(2) 0.5480(4) 0.0343(8) Uani 1 1 d . . . . .
H15A H 0.259721 0.833118 0.573931 0.051 Uiso 1 1 calc R U . . .
H15B H 0.369713 0.886935 0.515973 0.051 Uiso 1 1 calc R U . . .
H15C H 0.415610 0.825297 0.624809 0.051 Uiso 1 1 calc R U . . .
C16 C 0.2665(3) 0.46668(17) 0.5541(3) 0.0200(6) Uani 1 1 d . . . . .
C17 C 0.1932(3) 0.41656(17) 0.6263(3) 0.0257(7) Uani 1 1 d . . . . .
H17 H 0.211187 0.410901 0.719383 0.031 Uiso 1 1 calc R U . . .
C18 C 0.0932(3) 0.37542(17) 0.5569(4) 0.0287(7) Uani 1 1 d . . . . .
H18 H 0.041335 0.341236 0.603901 0.034 Uiso 1 1 calc R U . . .
C19 C 0.2422(3) 0.25306(19) 1.1570(3) 0.0274(7) Uani 1 1 d . . . . .
H19A H 0.259898 0.226266 1.241039 0.041 Uiso 1 1 calc R U . . .
H19B H 0.162015 0.232020 1.108234 0.041 Uiso 1 1 calc R U . . .
H19C H 0.226840 0.306021 1.174985 0.041 Uiso 1 1 calc R U . . .
C20 C 0.3619(3) 0.24520(17) 1.0751(3) 0.0204(6) Uani 1 1 d . . . . .
C21 C 0.4514(3) 0.32359(15) 0.9192(3) 0.0196(6) Uani 1 1 d . . . . .
H21 H 0.483453 0.303640 0.834689 0.024 Uiso 1 1 calc R U . . .
C22 C 0.4171(3) 0.43837(16) 1.0282(3) 0.0194(6) Uani 1 1 d . . . . .
H22 H 0.361903 0.408306 1.087596 0.023 Uiso 1 1 calc R U . . .
C23 C 0.3472(3) 0.51115(16) 0.9987(3) 0.0182(6) Uani 1 1 d . . . . .
C24 C 0.2307(3) 0.61069(16) 1.0168(3) 0.0193(6) Uani 1 1 d . . . . .
C25 C 0.1518(3) 0.66954(17) 1.0584(3) 0.0251(7) Uani 1 1 d . . . . .
H25 H 0.128915 0.673077 1.147806 0.030 Uiso 1 1 calc R U . . .
C26 C 0.1081(3) 0.72243(17) 0.9654(3) 0.0263(7) Uani 1 1 d . . . . .
H26 H 0.056543 0.763716 0.992120 0.032 Uiso 1 1 calc R U . . .
C27 C 0.3956(4) 0.16460(18) 1.0481(3) 0.0274(7) Uani 1 1 d . . . . .
H27A H 0.416590 0.138551 1.132426 0.041 Uiso 1 1 calc R U . . .
H27B H 0.474030 0.162420 0.994811 0.041 Uiso 1 1 calc R U . . .
H27C H 0.318202 0.140583 0.999601 0.041 Uiso 1 1 calc R U . . .
C28 C 0.5560(3) 0.30639(16) 1.0345(3) 0.0197(6) Uani 1 1 d . . . . .
H28 H 0.615633 0.264419 1.009932 0.024 Uiso 1 1 calc R U . . .
C29 C 0.6406(3) 0.37263(16) 1.0819(3) 0.0190(6) Uani 1 1 d . . . . .
H29 H 0.692410 0.360844 1.168068 0.023 Uiso 1 1 calc R U . . .
C30 C 0.5597(3) 0.44611(16) 1.0937(3) 0.0192(6) Uani 1 1 d . . . . .
H30 H 0.557431 0.461329 1.188665 0.023 Uiso 1 1 calc R U . . .
C31 C 0.1380(3) 0.71654(17) 0.8330(3) 0.0266(7) Uani 1 1 d . . . . .
H31 H 0.104774 0.753483 0.771489 0.032 Uiso 1 1 calc R U . . .
C32 C 0.2148(3) 0.65839(17) 0.7888(3) 0.0238(7) Uani 1 1 d . . . . .
H32 H 0.235350 0.654462 0.698739 0.029 Uiso 1 1 calc R U . . .
C33 C 0.2603(3) 0.60586(16) 0.8838(3) 0.0185(6) Uani 1 1 d . . . . .
C34 C 0.7561(3) 0.46698(17) 0.9854(3) 0.0227(7) Uani 1 1 d . . . . .
C35 C 0.8711(4) 0.4854(2) 1.0874(4) 0.0321(8) Uani 1 1 d . . . . .
H35A H 0.953641 0.460543 1.063241 0.048 Uiso 1 1 calc R U . . .
H35B H 0.848481 0.468052 1.175006 0.048 Uiso 1 1 calc R U . . .
H35C H 0.885398 0.539540 1.089887 0.048 Uiso 1 1 calc R U . . .
C36 C 0.7821(4) 0.49131(18) 0.8476(3) 0.0324(8) Uani 1 1 d . . . . .
H36A H 0.858052 0.462863 0.816841 0.049 Uiso 1 1 calc R U . . .
H36B H 0.803839 0.544678 0.847902 0.049 Uiso 1 1 calc R U . . .
H36C H 0.701304 0.482275 0.787904 0.049 Uiso 1 1 calc R U . . .
H4A H 0.366(3) 0.5238(19) 0.810(3) 0.015(8) Uiso 1 1 d . . . . .

loop_
_atom_site_aniso_label
_atom_site_aniso_U_11
_atom_site_aniso_U_22
_atom_site_aniso_U_33
_atom_site_aniso_U_23
_atom_site_aniso_U_13
_atom_site_aniso_U_12
O1 0.0304(13) 0.0259(12) 0.0268(12) -0.0059(9) 0.0037(10) 0.0022(10)
O2 0.0294(12) 0.0249(11) 0.0140(10) -0.0010(9) 0.0035(8) -0.0053(9)
O3 0.0251(11) 0.0221(10) 0.0210(11) 0.0002(9) -0.0016(9) 0.0030(9)
O4 0.0256(12) 0.0204(10) 0.0209(10) 0.0055(9) -0.0003(9) 0.0015(9)
O5 0.0248(11) 0.0200(10) 0.0275(12) 0.0064(9) 0.0025(9) 0.0026(9)
O6 0.0251(11) 0.0179(10) 0.0208(10) 0.0050(9) -0.0037(9) -0.0023(9)
O7 0.0308(12) 0.0146(9) 0.0128(9) -0.0012(8) -0.0015(8) 0.0027(9)
O8 0.0268(12) 0.0145(10) 0.0291(12) 0.0033(9) 0.0024(9) -0.0001(9)
O9 0.0282(11) 0.0151(10) 0.0213(11) 0.0008(8) 0.0045(9) -0.0017(9)
O10 0.0230(11) 0.0167(9) 0.0172(10) 0.0028(8) -0.0019(8) -0.0029(9)
N1 0.0271(14) 0.0206(12) 0.0120(11) 0.0016(10) 0.0000(10) 0.0000(11)
N2 0.0273(14) 0.0169(12) 0.0165(12) 0.0009(10) -0.0004(10) -0.0034(11)
N3 0.0258(14) 0.0185(12) 0.0149(12) 0.0021(10) 0.0003(10) 0.0015(10)
N4 0.0251(14) 0.0169(12) 0.0150(13) 0.0010(11) 0.0031(10) 0.0027(10)
C1 0.0313(19) 0.0338(19) 0.042(2) 0.0091(16) 0.0102(16) 0.0013(15)
C2 0.0260(17) 0.0220(16) 0.0239(16) -0.0006(13) 0.0034(13) 0.0017(13)
C3 0.0275(18) 0.0245(16) 0.0199(15) 0.0040(13) 0.0044(13) -0.0005(13)
C4 0.0262(16) 0.0207(15) 0.0126(14) 0.0003(12) 0.0009(12) -0.0015(13)
C5 0.0237(16) 0.0158(14) 0.0160(15) -0.0012(12) 0.0010(12) 0.0028(12)
C6 0.0208(16) 0.0149(14) 0.0237(16) -0.0029(12) 0.0003(12) 0.0017(12)
C7 0.0272(18) 0.0269(16) 0.0248(16) -0.0073(14) -0.0050(13) 0.0039(14)
C8 0.0251(17) 0.0217(16) 0.0383(19) -0.0067(14) -0.0039(14) -0.0045(13)
C9 0.034(2) 0.0278(17) 0.0326(19) 0.0057(15) 0.0066(15) 0.0053(15)
C10 0.0247(17) 0.0194(15) 0.0186(15) 0.0019(13) 0.0004(12) 0.0013(12)
C11 0.0265(17) 0.0144(14) 0.0178(15) 0.0015(12) -0.0029(12) 0.0009(12)
C12 0.0257(16) 0.0175(15) 0.0214(16) 0.0056(13) 0.0000(12) -0.0033(12)
C13 0.0272(17) 0.0205(14) 0.0217(15) 0.0060(13) 0.0022(13) 0.0041(13)
C14 0.0319(18) 0.0347(19) 0.0248(17) 0.0063(15) -0.0002(14) 0.0001(15)
C15 0.041(2) 0.0294(18) 0.032(2) -0.0031(15) 0.0007(16) 0.0086(16)
C16 0.0232(16) 0.0135(13) 0.0229(16) 0.0005(12) -0.0018(12) -0.0007(12)
C17 0.0279(17) 0.0193(15) 0.0293(17) 0.0039(13) -0.0013(14) 0.0001(13)
C18 0.0279(17) 0.0157(15) 0.042(2) 0.0035(14) 0.0012(15) -0.0030(13)
C19 0.0252(17) 0.0308(17) 0.0261(18) 0.0001(14) 0.0016(13) -0.0037(14)
C20 0.0253(17) 0.0172(14) 0.0178(15) 0.0007(12) -0.0042(12) -0.0037(12)
C21 0.0270(17) 0.0122(14) 0.0193(16) -0.0001(11) -0.0002(13) 0.0029(12)
C22 0.0265(16) 0.0173(14) 0.0141(14) -0.0001(12) 0.0004(12) 0.0000(12)
C23 0.0243(16) 0.0162(14) 0.0138(14) -0.0007(12) -0.0010(12) -0.0019(12)
C24 0.0228(15) 0.0165(14) 0.0183(14) 0.0012(12) -0.0006(12) 0.0003(12)
C25 0.0263(17) 0.0214(15) 0.0279(17) -0.0043(14) 0.0040(13) 0.0014(13)
C26 0.0252(17) 0.0161(15) 0.0370(19) -0.0012(14) -0.0015(14) 0.0041(13)
C27 0.0365(19) 0.0181(15) 0.0270(17) 0.0022(13) -0.0009(14) -0.0027(14)
C28 0.0258(16) 0.0136(13) 0.0199(15) 0.0023(12) 0.0039(12) 0.0022(12)
C29 0.0221(15) 0.0180(14) 0.0169(14) 0.0040(12) 0.0017(12) 0.0007(12)
C30 0.0261(16) 0.0163(14) 0.0151(14) 0.0009(11) 0.0011(12) -0.0014(12)
C31 0.0245(17) 0.0180(15) 0.0356(19) 0.0073(14) -0.0087(14) -0.0003(13)
C32 0.0250(17) 0.0225(15) 0.0236(16) 0.0039(13) -0.0011(13) -0.0010(13)
C33 0.0201(15) 0.0167(14) 0.0184(14) 0.0039(12) 0.0000(11) 0.0004(12)
C34 0.0266(17) 0.0163(14) 0.0254(16) -0.0010(13) 0.0041(13) -0.0021(12)
C35 0.0305(19) 0.0288(18) 0.036(2) -0.0036(15) -0.0015(15) -0.0026(15)
C36 0.049(2) 0.0205(16) 0.0293(18) 0.0050(14) 0.0105(16) -0.0023(15)

loop_
_atom_type_symbol
_atom_type_description
_atom_type_scat_dispersion_real
_atom_type_scat_dispersion_imag
_atom_type_scat_source
C C 0.0181 0.0091 'International Tables Vol C Tables 4.2.6.8 and 6.1.1.4'
H H 0.0000 0.0000 'International Tables Vol C Tables 4.2.6.8 and 6.1.1.4'
N N 0.0311 0.0180 'International Tables Vol C Tables 4.2.6.8 and 6.1.1.4'
O O 0.0492 0.0322 'International Tables Vol C Tables 4.2.6.8 and 6.1.1.4'

loop_
_geom_angle_atom_site_label_1
_geom_angle_atom_site_label_2
_geom_angle_atom_site_label_3
_geom_angle
_geom_angle_site_symmetry_1
_geom_angle_site_symmetry_3
_geom_angle_publ_flag
C3 O1 C2 110.2(2) . . ?
C3 O2 C4 112.6(2) . . ?
C2 O3 C12 106.6(2) . . ?
C13 O4 C11 106.6(2) . . ?
C10 O5 C13 108.2(2) . . ?
C21 O6 C20 109.3(2) . . ?
C21 O7 C22 113.1(2) . . ?
C34 O8 C30 109.7(2) . . ?
C34 O9 C29 107.1(2) . . ?
C20 O10 C28 105.6(2) . . ?
C5 N1 C6 106.7(2) . . ?
C5 N1 H1 126.7 . . ?
C6 N1 H1 126.7 . . ?
C5 N2 C16 104.4(2) . . ?
C23 N3 C24 104.4(2) . . ?
C23 N4 C33 107.2(3) . . ?
C23 N4 H4A 126(2) . . ?
C33 N4 H4A 127(2) . . ?
C2 C1 H1A 109.5 . . ?
C2 C1 H1B 109.5 . . ?
H1A C1 H1B 109.5 . . ?
C2 C1 H1C 109.5 . . ?
H1A C1 H1C 109.5 . . ?
H1B C1 H1C 109.5 . . ?
O3 C2 O1 104.6(2) . . ?
O3 C2 C9 108.7(3) . . ?
O1 C2 C9 109.4(3) . . ?
O3 C2 C1 111.3(3) . . ?
O1 C2 C1 110.0(3) . . ?
C9 C2 C1 112.5(3) . . ?
O2 C3 O1 110.2(2) . . ?
O2 C3 C12 114.1(2) . . ?
O1 C3 C12 104.3(2) . . ?
O2 C3 H3 109.4 . . ?
O1 C3 H3 109.4 . . ?
C12 C3 H3 109.4 . . ?
O2 C4 C5 106.9(2) . . ?
O2 C4 C10 109.5(2) . . ?
C5 C4 C10 114.0(2) . . ?
O2 C4 H4 108.8 . . ?
C5 C4 H4 108.8 . . ?
C10 C4 H4 108.8 . . ?
N2 C5 N1 113.8(3) . . ?
N2 C5 C4 124.1(3) . . ?
N1 C5 C4 122.1(3) . . ?
N1 C6 C7 131.9(3) . . ?
N1 C6 C16 105.6(2) . . ?
C7 C6 C16 122.5(3) . . ?
C8 C7 C6 116.7(3) . . ?
C8 C7 H7 121.7 . . ?
C6 C7 H7 121.7 . . ?
C7 C8 C18 121.2(3) . . ?
C7 C8 H8 119.4 . . ?
C18 C8 H8 119.4 . . ?
C2 C9 H9A 109.5 . . ?
C2 C9 H9B 109.5 . . ?
H9A C9 H9B 109.5 . . ?
C2 C9 H9C 109.5 . . ?
H9A C9 H9C 109.5 . . ?
H9B C9 H9C 109.5 . . ?
O5 C10 C4 110.0(2) . . ?
O5 C10 C11 104.5(2) . . ?
C4 C10 C11 111.0(2) . . ?
O5 C10 H10 110.4 . . ?
C4 C10 H10 110.4 . . ?
C11 C10 H10 110.4 . . ?
O4 C11 C12 107.7(2) . . ?
O4 C11 C10 103.6(2) . . ?
C12 C11 C10 115.0(2) . . ?
O4 C11 H11 110.1 . . ?
C12 C11 H11 110.1 . . ?
C10 C11 H11 110.1 . . ?
O3 C12 C11 108.0(2) . . ?
O3 C12 C3 103.7(2) . . ?
C11 C12 C3 115.1(3) . . ?
O3 C12 H12 109.9 . . ?
C11 C12 H12 109.9 . . ?
C3 C12 H12 109.9 . . ?
O4 C13 O5 104.5(2) . . ?
O4 C13 C14 108.5(3) . . ?
O5 C13 C14 109.2(3) . . ?
O4 C13 C15 110.5(3) . . ?
O5 C13 C15 110.6(3) . . ?
C14 C13 C15 113.2(3) . . ?
C13 C14 H14A 109.5 . . ?
C13 C14 H14B 109.5 . . ?
H14A C14 H14B 109.5 . . ?
C13 C14 H14C 109.5 . . ?
H14A C14 H14C 109.5 . . ?
H14B C14 H14C 109.5 . . ?
C13 C15 H15A 109.5 . . ?
C13 C15 H15B 109.5 . . ?
H15A C15 H15B 109.5 . . ?
C13 C15 H15C 109.5 . . ?
H15A C15 H15C 109.5 . . ?
H15B C15 H15C 109.5 . . ?
C17 C16 C6 120.2(3) . . ?
C17 C16 N2 130.3(3) . . ?
C6 C16 N2 109.5(3) . . ?
C18 C17 C16 117.4(3) . . ?
C18 C17 H17 121.3 . . ?
C16 C17 H17 121.3 . . ?
C17 C18 C8 122.0(3) . . ?
C17 C18 H18 119.0 . . ?
C8 C18 H18 119.0 . . ?
C20 C19 H19A 109.5 . . ?
C20 C19 H19B 109.5 . . ?
H19A C19 H19B 109.5 . . ?
C20 C19 H19C 109.5 . . ?
H19A C19 H19C 109.5 . . ?
H19B C19 H19C 109.5 . . ?
O10 C20 O6 104.8(2) . . ?
O10 C20 C19 109.4(2) . . ?
O6 C20 C19 108.9(2) . . ?
O10 C20 C27 111.3(3) . . ?
O6 C20 C27 109.6(2) . . ?
C19 C20 C27 112.6(3) . . ?
O7 C21 O6 109.8(2) . . ?
O7 C21 C28 113.7(2) . . ?
O6 C21 C28 104.2(2) . . ?
O7 C21 H21 109.7 . . ?
O6 C21 H21 109.7 . . ?
C28 C21 H21 109.7 . . ?
O7 C22 C23 106.6(2) . . ?
O7 C22 C30 109.7(2) . . ?
C23 C22 C30 114.2(2) . . ?
O7 C22 H22 108.8 . . ?
C23 C22 H22 108.8 . . ?
C30 C22 H22 108.8 . . ?
N3 C23 N4 113.5(3) . . ?
N3 C23 C22 123.8(3) . . ?
N4 C23 C22 122.7(3) . . ?
N3 C24 C25 130.1(3) . . ?
N3 C24 C33 109.9(3) . . ?
C25 C24 C33 119.9(3) . . ?
C26 C25 C24 117.9(3) . . ?
C26 C25 H25 121.1 . . ?
C24 C25 H25 121.1 . . ?
C25 C26 C31 121.4(3) . . ?
C25 C26 H26 119.3 . . ?
C31 C26 H26 119.3 . . ?
C20 C27 H27A 109.5 . . ?
C20 C27 H27B 109.5 . . ?
H27A C27 H27B 109.5 . . ?
C20 C27 H27C 109.5 . . ?
H27A C27 H27C 109.5 . . ?
H27B C27 H27C 109.5 . . ?
O10 C28 C29 108.7(2) . . ?
O10 C28 C21 103.4(2) . . ?
C29 C28 C21 114.4(2) . . ?
O10 C28 H28 110.1 . . ?
C29 C28 H28 110.1 . . ?
C21 C28 H28 110.1 . . ?
O9 C29 C28 107.2(2) . . ?
O9 C29 C30 104.0(2) . . ?
C28 C29 C30 114.3(2) . . ?
O9 C29 H29 110.4 . . ?
C28 C29 H29 110.4 . . ?
C30 C29 H29 110.4 . . ?
O8 C30 C22 109.3(2) . . ?
O8 C30 C29 104.0(2) . . ?
C22 C30 C29 111.1(2) . . ?
O8 C30 H30 110.7 . . ?
C22 C30 H30 110.7 . . ?
C29 C30 H30 110.7 . . ?
C32 C31 C26 121.9(3) . . ?
C32 C31 H31 119.1 . . ?
C26 C31 H31 119.1 . . ?
C31 C32 C33 116.3(3) . . ?
C31 C32 H32 121.9 . . ?
C33 C32 H32 121.9 . . ?
N4 C33 C32 132.4(3) . . ?
N4 C33 C24 105.0(2) . . ?
C32 C33 C24 122.6(3) . . ?
O8 C34 O9 104.8(2) . . ?
O8 C34 C36 109.4(3) . . ?
O9 C34 C36 107.7(3) . . ?
O8 C34 C35 110.6(3) . . ?
O9 C34 C35 110.6(3) . . ?
C36 C34 C35 113.2(3) . . ?
C34 C35 H35A 109.5 . . ?
C34 C35 H35B 109.5 . . ?
H35A C35 H35B 109.5 . . ?
C34 C35 H35C 109.5 . . ?
H35A C35 H35C 109.5 . . ?
H35B C35 H35C 109.5 . . ?
C34 C36 H36A 109.5 . . ?
C34 C36 H36B 109.5 . . ?
H36A C36 H36B 109.5 . . ?
C34 C36 H36C 109.5 . . ?
H36A C36 H36C 109.5 . . ?
H36B C36 H36C 109.5 . . ?

loop_
_geom_bond_atom_site_label_1
_geom_bond_atom_site_label_2
_geom_bond_distance
_geom_bond_site_symmetry_2
_geom_bond_publ_flag
O1 C3 1.417(4) . ?
O1 C2 1.435(4) . ?
O2 C3 1.410(4) . ?
O2 C4 1.431(3) . ?
O3 C2 1.428(4) . ?
O3 C12 1.432(4) . ?
O4 C13 1.425(4) . ?
O4 C11 1.426(4) . ?
O5 C10 1.429(4) . ?
O5 C13 1.431(4) . ?
O6 C21 1.424(4) . ?
O6 C20 1.438(3) . ?
O7 C21 1.412(3) . ?
O7 C22 1.427(3) . ?
O8 C34 1.428(4) . ?
O8 C30 1.429(4) . ?
O9 C34 1.429(4) . ?
O9 C29 1.430(3) . ?
O10 C20 1.429(4) . ?
O10 C28 1.435(4) . ?
N1 C5 1.355(4) . ?
N1 C6 1.382(4) . ?
N1 H1 0.8800 . ?
N2 C5 1.316(4) . ?
N2 C16 1.400(4) . ?
N3 C23 1.318(4) . ?
N3 C24 1.390(4) . ?
N4 C23 1.350(4) . ?
N4 C33 1.378(4) . ?
N4 H4A 0.82(4) . ?
C1 C2 1.517(5) . ?
C1 H1A 0.9800 . ?
C1 H1B 0.9800 . ?
C1 H1C 0.9800 . ?
C2 C9 1.503(5) . ?
C3 C12 1.531(4) . ?
C3 H3 1.0000 . ?
C4 C5 1.498(4) . ?
C4 C10 1.534(4) . ?
C4 H4 1.0000 . ?
C6 C7 1.393(4) . ?
C6 C16 1.398(4) . ?
C7 C8 1.385(5) . ?
C7 H7 0.9500 . ?
C8 C18 1.399(5) . ?
C8 H8 0.9500 . ?
C9 H9A 0.9800 . ?
C9 H9B 0.9800 . ?
C9 H9C 0.9800 . ?
C10 C11 1.551(4) . ?
C10 H10 1.0000 . ?
C11 C12 1.508(4) . ?
C11 H11 1.0000 . ?
C12 H12 1.0000 . ?
C13 C14 1.491(4) . ?
C13 C15 1.523(5) . ?
C14 H14A 0.9800 . ?
C14 H14B 0.9800 . ?
C14 H14C 0.9800 . ?
C15 H15A 0.9800 . ?
C15 H15B 0.9800 . ?
C15 H15C 0.9800 . ?
C16 C17 1.395(4) . ?
C17 C18 1.384(5) . ?
C17 H17 0.9500 . ?
C18 H18 0.9500 . ?
C19 C20 1.505(5) . ?
C19 H19A 0.9800 . ?
C19 H19B 0.9800 . ?
C19 H19C 0.9800 . ?
C20 C27 1.511(4) . ?
C21 C28 1.533(4) . ?
C21 H21 1.0000 . ?
C22 C23 1.496(4) . ?
C22 C30 1.524(4) . ?
C22 H22 1.0000 . ?
C24 C25 1.397(4) . ?
C24 C33 1.400(4) . ?
C25 C26 1.381(5) . ?
C25 H25 0.9500 . ?
C26 C31 1.396(5) . ?
C26 H26 0.9500 . ?
C27 H27A 0.9800 . ?
C27 H27B 0.9800 . ?
C27 H27C 0.9800 . ?
C28 C29 1.511(4) . ?
C28 H28 1.0000 . ?
C29 C30 1.551(4) . ?
C29 H29 1.0000 . ?
C30 H30 1.0000 . ?
C31 C32 1.384(5) . ?
C31 H31 0.9500 . ?
C32 C33 1.395(4) . ?
C32 H32 0.9500 . ?
C34 C36 1.500(4) . ?
C34 C35 1.516(5) . ?
C35 H35A 0.9800 . ?
C35 H35B 0.9800 . ?
C35 H35C 0.9800 . ?
C36 H36A 0.9800 . ?
C36 H36B 0.9800 . ?
C36 H36C 0.9800 . ?

loop_
_geom_hbond_atom_site_label_D
_geom_hbond_atom_site_label_H
_geom_hbond_atom_site_label_A
_geom_hbond_distance_DH
_geom_hbond_distance_HA
_geom_hbond_distance_DA
_geom_hbond_angle_DHA
_geom_hbond_site_symmetry_A
_geom_hbond_publ_flag
N1 H1 N3 0.88 2.12 2.950(3) 156.8 1_554 yes
N4 H4A N2 0.82(4) 2.18(4) 2.925(4) 152(3) . yes
C15 H15C O10 0.98 2.65 3.608(4) 164.4 2_657 yes
C21 H21 O4 1.00 2.40 3.354(4) 158.9 2_646 yes
C22 H22 O10 1.00 2.54 3.031(4) 110.1 . yes

loop_
_geom_torsion_atom_site_label_1
_geom_torsion_atom_site_label_2
_geom_torsion_atom_site_label_3
_geom_torsion_atom_site_label_4
_geom_torsion
_geom_torsion_site_symmetry_1
_geom_torsion_site_symmetry_2
_geom_torsion_site_symmetry_3
_geom_torsion_site_symmetry_4
_geom_torsion_publ_flag
C12 O3 C2 O1 -32.1(3) . . . . ?
C12 O3 C2 C9 -148.9(3) . . . . ?
C12 O3 C2 C1 86.7(3) . . . . ?
C3 O1 C2 O3 19.8(3) . . . . ?
C3 O1 C2 C9 136.2(3) . . . . ?
C3 O1 C2 C1 -99.8(3) . . . . ?
C4 O2 C3 O1 77.3(3) . . . . ?
C4 O2 C3 C12 -39.7(3) . . . . ?
C2 O1 C3 O2 -123.5(3) . . . . ?
C2 O1 C3 C12 -0.7(3) . . . . ?
C3 O2 C4 C5 -163.9(2) . . . . ?
C3 O2 C4 C10 72.1(3) . . . . ?
C16 N2 C5 N1 -0.1(3) . . . . ?
C16 N2 C5 C4 -177.7(3) . . . . ?
C6 N1 C5 N2 -0.2(3) . . . . ?
C6 N1 C5 C4 177.5(3) . . . . ?
O2 C4 C5 N2 163.8(3) . . . . ?
C10 C4 C5 N2 -75.1(4) . . . . ?
O2 C4 C5 N1 -13.7(4) . . . . ?
C10 C4 C5 N1 107.5(3) . . . . ?
C5 N1 C6 C7 -178.6(3) . . . . ?
C5 N1 C6 C16 0.4(3) . . . . ?
N1 C6 C7 C8 179.3(3) . . . . ?
C16 C6 C7 C8 0.5(5) . . . . ?
C6 C7 C8 C18 0.0(5) . . . . ?
C13 O5 C10 C4 -130.5(2) . . . . ?
C13 O5 C10 C11 -11.4(3) . . . . ?
O2 C4 C10 O5 71.4(3) . . . . ?
C5 C4 C10 O5 -48.3(3) . . . . ?
O2 C4 C10 C11 -43.7(3) . . . . ?
C5 C4 C10 C11 -163.5(2) . . . . ?
C13 O4 C11 C12 151.2(2) . . . . ?
C13 O4 C11 C10 29.1(3) . . . . ?
O5 C10 C11 O4 -10.7(3) . . . . ?
C4 C10 C11 O4 107.8(3) . . . . ?
O5 C10 C11 C12 -127.8(3) . . . . ?
C4 C10 C11 C12 -9.4(3) . . . . ?
C2 O3 C12 C11 153.9(2) . . . . ?
C2 O3 C12 C3 31.3(3) . . . . ?
O4 C11 C12 O3 169.6(2) . . . . ?
C10 C11 C12 O3 -75.6(3) . . . . ?
O4 C11 C12 C3 -75.0(3) . . . . ?
C10 C11 C12 C3 39.8(4) . . . . ?
O2 C3 C12 O3 101.7(3) . . . . ?
O1 C3 C12 O3 -18.6(3) . . . . ?
O2 C3 C12 C11 -16.1(4) . . . . ?
O1 C3 C12 C11 -136.4(3) . . . . ?
C11 O4 C13 O5 -36.9(3) . . . . ?
C11 O4 C13 C14 -153.2(3) . . . . ?
C11 O4 C13 C15 82.1(3) . . . . ?
C10 O5 C13 O4 29.6(3) . . . . ?
C10 O5 C13 C14 145.5(3) . . . . ?
C10 O5 C13 C15 -89.4(3) . . . . ?
N1 C6 C16 C17 -179.6(3) . . . . ?
C7 C6 C16 C17 -0.5(5) . . . . ?
N1 C6 C16 N2 -0.4(3) . . . . ?
C7 C6 C16 N2 178.7(3) . . . . ?
C5 N2 C16 C17 179.4(3) . . . . ?
C5 N2 C16 C6 0.3(3) . . . . ?
C6 C16 C17 C18 -0.1(4) . . . . ?
N2 C16 C17 C18 -179.0(3) . . . . ?
C16 C17 C18 C8 0.5(5) . . . . ?
C7 C8 C18 C17 -0.5(5) . . . . ?
C28 O10 C20 O6 -34.9(3) . . . . ?
C28 O10 C20 C19 -151.5(2) . . . . ?
C28 O10 C20 C27 83.5(3) . . . . ?
C21 O6 C20 O10 21.3(3) . . . . ?
C21 O6 C20 C19 138.3(2) . . . . ?
C21 O6 C20 C27 -98.2(3) . . . . ?
C22 O7 C21 O6 78.5(3) . . . . ?
C22 O7 C21 C28 -37.8(3) . . . . ?
C20 O6 C21 O7 -122.4(2) . . . . ?
C20 O6 C21 C28 -0.2(3) . . . . ?
C21 O7 C22 C23 -164.3(2) . . . . ?
C21 O7 C22 C30 71.6(3) . . . . ?
C24 N3 C23 N4 0.3(3) . . . . ?
C24 N3 C23 C22 -177.1(3) . . . . ?
C33 N4 C23 N3 -0.4(4) . . . . ?
C33 N4 C23 C22 177.1(3) . . . . ?
O7 C22 C23 N3 157.6(3) . . . . ?
C30 C22 C23 N3 -81.2(4) . . . . ?
O7 C22 C23 N4 -19.6(4) . . . . ?
C30 C22 C23 N4 101.6(3) . . . . ?
C23 N3 C24 C25 178.0(3) . . . . ?
C23 N3 C24 C33 -0.2(3) . . . . ?
N3 C24 C25 C26 -179.5(3) . . . . ?
C33 C24 C25 C26 -1.5(4) . . . . ?
C24 C25 C26 C31 1.8(5) . . . . ?
C20 O10 C28 C29 156.1(2) . . . . ?
C20 O10 C28 C21 34.2(3) . . . . ?
O7 C21 C28 O10 98.8(3) . . . . ?
O6 C21 C28 O10 -20.7(3) . . . . ?
O7 C21 C28 C29 -19.2(4) . . . . ?
O6 C21 C28 C29 -138.7(2) . . . . ?
C34 O9 C29 C28 149.4(2) . . . . ?
C34 O9 C29 C30 28.0(3) . . . . ?
O10 C28 C29 O9 173.3(2) . . . . ?
C21 C28 C29 O9 -71.7(3) . . . . ?
O10 C28 C29 C30 -72.0(3) . . . . ?
C21 C28 C29 C30 43.0(3) . . . . ?
C34 O8 C30 C22 -126.3(3) . . . . ?
C34 O8 C30 C29 -7.6(3) . . . . ?
O7 C22 C30 O8 71.2(3) . . . . ?
C23 C22 C30 O8 -48.3(3) . . . . ?
O7 C22 C30 C29 -43.0(3) . . . . ?
C23 C22 C30 C29 -162.5(2) . . . . ?
O9 C29 C30 O8 -12.4(3) . . . . ?
C28 C29 C30 O8 -128.9(2) . . . . ?
O9 C29 C30 C22 105.1(3) . . . . ?
C28 C29 C30 C22 -11.4(3) . . . . ?
C25 C26 C31 C32 -1.2(5) . . . . ?
C26 C31 C32 C33 0.2(5) . . . . ?
C23 N4 C33 C32 -178.5(3) . . . . ?
C23 N4 C33 C24 0.2(3) . . . . ?
C31 C32 C33 N4 178.8(3) . . . . ?
C31 C32 C33 C24 0.2(5) . . . . ?
N3 C24 C33 N4 0.0(3) . . . . ?
C25 C24 C33 N4 -178.4(3) . . . . ?
N3 C24 C33 C32 178.9(3) . . . . ?
C25 C24 C33 C32 0.5(5) . . . . ?
C30 O8 C34 O9 24.9(3) . . . . ?
C30 O8 C34 C36 140.2(3) . . . . ?
C30 O8 C34 C35 -94.4(3) . . . . ?
C29 O9 C34 O8 -33.1(3) . . . . ?
C29 O9 C34 C36 -149.6(3) . . . . ?
C29 O9 C34 C35 86.1(3) . . . . ?
